data_7206293
loop_
_publ_author_name
'Wang, Jun-Jie'
'Hu, Tong-Liang'
'Bu, Xian-He'

_publ_section_title
;
 Cadmium(ii) and zinc(ii) metal--organic frameworks with
 anthracene-based dicarboxylic ligands: solvothermal synthesis, crystal
 structures, and luminescent properties
;
_journal_issue 16
_journal_name_full CrystEngComm
_journal_page_first 5152
_journal_paper_doi 10.1039/c1ce05287j
_journal_volume 13
_journal_year 2011
_chemical_formula_sum 'C29 H22 N2 O4 Zn'
_chemical_formula_weight 527.86
_chemical_name_systematic
;
?
;
_space_group_IT_number 61
_symmetry_cell_setting orthorhombic
_symmetry_space_group_name_Hall '-P 2ac 2ab'
_symmetry_space_group_name_H-M 'P b c a'
_atom_sites_solution_hydrogens geom
_atom_sites_solution_primary direct
_atom_sites_solution_secondary difmap
_audit_creation_method SHELXL-97
_cell_angle_alpha 90.00
_cell_angle_beta 90.00
_cell_angle_gamma 90.00
_cell_formula_units_Z 8
_cell_length_a 18.327(4)
_cell_length_b 11.613(2)
_cell_length_c 22.078(4)
_cell_measurement_reflns_used 33665
_cell_measurement_temperature 293(2)
_cell_measurement_theta_max 27.6
_cell_measurement_theta_min 3.3
_cell_volume 4698.9(16)
_computing_cell_refinement PROCESS-AUTO
_computing_data_collection PROCESS-AUTO
_computing_data_reduction CrystalStructure
_computing_structure_refinement 'SHELXL-97 (Sheldrick, 1997)'
_computing_structure_solution 'SHELXS-97 (Sheldrick, 1990)'
_diffrn_ambient_temperature 293(2)
_diffrn_measured_fraction_theta_full 0.999
_diffrn_measured_fraction_theta_max 0.999
_diffrn_measurement_device_type SCX-MINI
_diffrn_measurement_method '\w scans'
_diffrn_radiation_monochromator graphite
_diffrn_radiation_source 'fine-focus sealed tube'
_diffrn_radiation_type MoK\a
_diffrn_radiation_wavelength 0.71073
_diffrn_reflns_av_R_equivalents 0.0936
_diffrn_reflns_av_sigmaI/netI 0.0509
_diffrn_reflns_limit_h_max 23
_diffrn_reflns_limit_h_min -23
_diffrn_reflns_limit_k_max 15
_diffrn_reflns_limit_k_min -15
_diffrn_reflns_limit_l_max 28
_diffrn_reflns_limit_l_min -28
_diffrn_reflns_number 45838
_diffrn_reflns_theta_full 27.48
_diffrn_reflns_theta_max 27.48
_diffrn_reflns_theta_min 3.38
_diffrn_standards_decay_% 0
_diffrn_standards_interval_count 0
_diffrn_standards_interval_time 0
_diffrn_standards_number 0
_exptl_absorpt_coefficient_mu 1.086
_exptl_absorpt_correction_type none
_exptl_crystal_colour Colorless
_exptl_crystal_density_diffrn 1.492
_exptl_crystal_density_meas ?
_exptl_crystal_density_method 'not measured'
_exptl_crystal_description Prism
_exptl_crystal_F_000 2176
_exptl_crystal_size_max 0.20
_exptl_crystal_size_mid 0.20
_exptl_crystal_size_min 0.20
_refine_diff_density_max 0.972
_refine_diff_density_min -0.317
_refine_diff_density_rms 0.067
_refine_ls_extinction_method none
_refine_ls_goodness_of_fit_ref 1.074
_refine_ls_hydrogen_treatment constr
_refine_ls_matrix_type full
_refine_ls_number_parameters 325
_refine_ls_number_reflns 5376
_refine_ls_number_restraints 0
_refine_ls_restrained_S_all 1.074
_refine_ls_R_factor_all 0.1213
_refine_ls_R_factor_gt 0.0719
_refine_ls_shift/su_max 0.002
_refine_ls_shift/su_mean 0.000
_refine_ls_structure_factor_coef Fsqd
_refine_ls_weighting_details 'calc w=1/[\s^2^(Fo^2^)+(0.0674P)^2^+4.4212P] where P=(Fo^2^+2Fc^2^)/3'
_refine_ls_weighting_scheme calc
_refine_ls_wR_factor_gt 0.1515
_refine_ls_wR_factor_ref 0.1750
_reflns_number_gt 3362
_reflns_number_total 5376
_reflns_threshold_expression I>2sigma(I)
_cod_data_source_file c1ce05287j.txt
_cod_data_source_block 4
_cod_depositor_comments
;
The following automatic conversions were performed:

'_symmetry_cell_setting' value 'Orthorhombic' changed to
'orthorhombic' according to
/home/saulius/struct/CIF-dictionaries/cif_core.dic dictionary named
'cif_core.dic' version 2.4.1 from 2010-06-29.

Automatic conversion script
Id: cif_fix_values 1715 2011-07-08 13:25:40Z adriana 

The following automatic conversions were performed:

'_exptl_crystal_density_meas' value 'not measured' was changed to '?'
- the value is perceived as not measured.

Automatic conversion script
Id: cif_fix_values 3008 2015-01-20 13:52:24Z robertas 
;
_cod_original_cell_volume 4699.1(16)
_cod_original_sg_symbol_H-M Pbca
_cod_database_code 7206293

loop_
_symmetry_equiv_pos_as_xyz
'x, y, z'
'-x+1/2, -y, z+1/2'
'-x, y+1/2, -z+1/2'
'x+1/2, -y+1/2, -z'
'-x, -y, -z'
'x-1/2, y, -z-1/2'
'x, -y-1/2, z-1/2'
'-x-1/2, y-1/2, z'

loop_
_atom_site_label
_atom_site_type_symbol
_atom_site_fract_x
_atom_site_fract_y
_atom_site_fract_z
_atom_site_U_iso_or_equiv
_atom_site_adp_type
_atom_site_occupancy
_atom_site_symmetry_multiplicity
_atom_site_calc_flag
_atom_site_refinement_flags
_atom_site_disorder_assembly
_atom_site_disorder_group
Zn1 Zn 0.01149(3) 1.08419(4) 1.16931(2) 0.0538(2) Uani 1 1 d . . .
O1 O 0.0881(2) 1.2036(4) 1.15722(17) 0.0920(12) Uani 1 1 d . . .
O2 O 0.0765(2) 1.1405(4) 1.06594(19) 0.1022(13) Uani 1 1 d . . .
O3 O 0.3899(3) 1.3601(6) 0.7830(3) 0.179(3) Uani 1 1 d . . .
O4 O 0.4217(2) 1.3645(4) 0.8745(2) 0.0981(13) Uani 1 1 d . . .
N1 N 0.0380(2) 0.4466(3) 0.75815(17) 0.0596(9) Uani 1 1 d . . .
N2 N 0.02615(19) 0.9194(3) 1.13557(16) 0.0514(8) Uani 1 1 d . . .
C1 C 0.1072(2) 1.2026(4) 1.1035(2) 0.0616(12) Uani 1 1 d . . .
C2 C 0.1687(2) 1.2819(4) 1.0850(2) 0.0593(12) Uani 1 1 d . . .
C3 C 0.1935(3) 1.3588(5) 1.1263(3) 0.0741(14) Uani 1 1 d . . .
H3 H 0.1712 1.3621 1.1641 0.089 Uiso 1 1 calc R . .
C4 C 0.2525(3) 1.4344(4) 1.1136(3) 0.0788(15) Uani 1 1 d . . .
H4 H 0.2681 1.4867 1.1428 0.095 Uiso 1 1 calc R . .
C5 C 0.2856(3) 1.4306(4) 1.0596(3) 0.0687(13) Uani 1 1 d . . .
H5 H 0.3243 1.4803 1.0518 0.082 Uiso 1 1 calc R . .
C6 C 0.2629(2) 1.3523(4) 1.0141(2) 0.0577(12) Uani 1 1 d . . .
C7 C 0.2983(2) 1.3485(4) 0.9583(2) 0.0585(12) Uani 1 1 d . . .
H7 H 0.3373 1.3981 0.9517 0.070 Uiso 1 1 calc R . .
C8 C 0.2780(2) 1.2741(4) 0.9120(2) 0.0563(12) Uani 1 1 d . . .
C9 C 0.3110(2) 1.2687(4) 0.8526(2) 0.0677(13) Uani 1 1 d . . .
C10 C 0.2829(3) 1.1973(5) 0.8095(3) 0.0802(15) Uani 1 1 d . . .
H10 H 0.3039 1.1966 0.7712 0.096 Uiso 1 1 calc R . .
C11 C 0.2234(3) 1.1250(5) 0.8214(3) 0.0808(15) Uani 1 1 d . . .
H11 H 0.2056 1.0764 0.7913 0.097 Uiso 1 1 calc R . .
C12 C 0.1918(3) 1.1261(4) 0.8767(3) 0.0696(13) Uani 1 1 d . . .
H12 H 0.1527 1.0772 0.8844 0.084 Uiso 1 1 calc R . .
C13 C 0.2171(2) 1.2004(4) 0.9234(2) 0.0586(12) Uani 1 1 d . . .
C14 C 0.1820(2) 1.2036(4) 0.9791(2) 0.0584(12) Uani 1 1 d . . .
H14 H 0.1426 1.1546 0.9854 0.070 Uiso 1 1 calc R . .
C15 C 0.2030(2) 1.2766(4) 1.0261(2) 0.0544(11) Uani 1 1 d . . .
C16 C 0.3782(3) 1.3357(5) 0.8348(3) 0.0822(17) Uani 1 1 d . . .
C17 C 0.0633(3) 0.8349(4) 1.1623(2) 0.0678(13) Uani 1 1 d . . .
H17 H 0.0747 0.8431 1.2031 0.081 Uiso 1 1 calc R . .
C18 C 0.0859(3) 0.7364(4) 1.1335(2) 0.0649(12) Uani 1 1 d . . .
H18 H 0.1110 0.6795 1.1545 0.078 Uiso 1 1 calc R . .
C19 C 0.0707(2) 0.7236(4) 1.07265(19) 0.0546(11) Uani 1 1 d . . .
C20 C 0.0303(2) 0.8077(4) 1.0456(2) 0.0607(12) Uani 1 1 d . . .
H20 H 0.0166 0.8001 1.0052 0.073 Uiso 1 1 calc R . .
C21 C 0.0100(2) 0.9034(4) 1.0776(2) 0.0591(11) Uani 1 1 d . . .
H21 H -0.0165 0.9602 1.0577 0.071 Uiso 1 1 calc R . .
C22 C 0.1000(3) 0.6213(4) 1.0379(2) 0.0612(12) Uani 1 1 d . . .
H22A H 0.1527 0.6281 1.0356 0.073 Uiso 1 1 calc R . .
H22B H 0.0891 0.5519 1.0607 0.073 Uiso 1 1 calc R . .
C23 C 0.0705(2) 0.6073(4) 0.9746(2) 0.0565(11) Uani 1 1 d . . .
H23A H 0.0784 0.6779 0.9521 0.068 Uiso 1 1 calc R . .
H23B H 0.0183 0.5938 0.9765 0.068 Uiso 1 1 calc R . .
C24 C 0.1066(3) 0.5081(4) 0.9413(2) 0.0641(12) Uani 1 1 d . . .
H24A H 0.0981 0.4380 0.9641 0.077 Uiso 1 1 calc R . .
H24B H 0.1588 0.5215 0.9406 0.077 Uiso 1 1 calc R . .
C25 C 0.0809(2) 0.4888(3) 0.87653(19) 0.0521(10) Uani 1 1 d . . .
C26 C 0.0236(3) 0.5457(4) 0.8510(2) 0.0630(12) Uani 1 1 d . . .
H26 H -0.0019 0.6009 0.8730 0.076 Uiso 1 1 calc R . .
C27 C 0.0039(3) 0.5206(5) 0.7922(2) 0.0664(13) Uani 1 1 d . . .
H27 H -0.0362 0.5587 0.7759 0.080 Uiso 1 1 calc R . .
C28 C 0.0948(3) 0.3926(5) 0.7831(2) 0.0786(16) Uani 1 1 d . . .
H28 H 0.1205 0.3396 0.7598 0.094 Uiso 1 1 calc R . .
C29 C 0.1168(3) 0.4112(5) 0.8408(2) 0.0808(17) Uani 1 1 d . . .
H29 H 0.1565 0.3710 0.8562 0.097 Uiso 1 1 calc R . .

loop_
_atom_site_aniso_label
_atom_site_aniso_U_11
_atom_site_aniso_U_22
_atom_site_aniso_U_33
_atom_site_aniso_U_23
_atom_site_aniso_U_13
_atom_site_aniso_U_12
Zn1 0.0493(3) 0.0578(3) 0.0544(3) -0.0002(2) -0.0066(2) 0.0010(2)
O1 0.083(3) 0.124(3) 0.069(2) 0.016(2) 0.0000(19) -0.037(2)
O2 0.080(3) 0.128(4) 0.099(3) -0.003(3) 0.020(2) -0.041(3)
O3 0.179(6) 0.247(7) 0.109(4) -0.020(4) 0.076(4) -0.114(5)
O4 0.055(2) 0.093(3) 0.146(4) 0.027(3) 0.015(2) -0.021(2)
N1 0.061(2) 0.064(2) 0.054(2) -0.0049(19) -0.0064(19) 0.0033(19)
N2 0.055(2) 0.052(2) 0.047(2) 0.0052(17) -0.0036(16) 0.0022(17)
C1 0.039(2) 0.078(3) 0.068(3) 0.010(3) 0.000(2) 0.006(2)
C2 0.042(2) 0.062(3) 0.074(3) 0.020(3) -0.006(2) 0.005(2)
C3 0.063(3) 0.082(4) 0.078(4) 0.013(3) 0.003(3) 0.000(3)
C4 0.073(3) 0.073(4) 0.090(4) -0.004(3) -0.012(3) -0.013(3)
C5 0.052(3) 0.064(3) 0.090(4) 0.015(3) -0.002(3) -0.006(2)
C6 0.041(2) 0.053(3) 0.079(3) 0.019(2) -0.008(2) -0.003(2)
C7 0.036(2) 0.053(3) 0.087(3) 0.023(3) -0.002(2) -0.003(2)
C8 0.036(2) 0.048(2) 0.085(3) 0.020(2) -0.004(2) 0.0011(18)
C9 0.049(3) 0.066(3) 0.088(4) 0.016(3) 0.011(3) 0.004(2)
C10 0.073(3) 0.076(4) 0.091(4) 0.003(3) 0.019(3) 0.000(3)
C11 0.074(4) 0.072(3) 0.096(4) -0.002(3) 0.006(3) -0.009(3)
C12 0.053(3) 0.064(3) 0.092(4) 0.009(3) -0.002(3) -0.007(2)
C13 0.045(2) 0.052(2) 0.079(3) 0.018(2) -0.002(2) 0.002(2)
C14 0.038(2) 0.056(3) 0.082(3) 0.022(2) -0.004(2) -0.0053(19)
C15 0.037(2) 0.049(2) 0.076(3) 0.021(2) -0.002(2) 0.0028(19)
C16 0.062(3) 0.068(3) 0.116(5) -0.004(3) 0.031(4) -0.008(3)
C17 0.082(3) 0.071(3) 0.051(3) 0.000(2) -0.012(2) 0.002(3)
C18 0.077(3) 0.059(3) 0.059(3) 0.006(2) -0.013(2) 0.005(2)
C19 0.052(2) 0.054(3) 0.058(3) 0.009(2) -0.006(2) -0.008(2)
C20 0.061(3) 0.066(3) 0.056(3) -0.002(2) -0.012(2) 0.005(2)
C21 0.055(3) 0.065(3) 0.058(3) 0.003(2) -0.010(2) 0.005(2)
C22 0.069(3) 0.058(3) 0.057(3) 0.002(2) -0.008(2) 0.001(2)
C23 0.058(3) 0.053(3) 0.059(3) 0.003(2) -0.002(2) -0.007(2)
C24 0.065(3) 0.058(3) 0.069(3) -0.001(2) -0.007(2) 0.004(2)
C25 0.051(2) 0.045(2) 0.060(3) 0.002(2) 0.000(2) 0.0029(19)
C26 0.061(3) 0.069(3) 0.059(3) -0.002(2) -0.001(2) 0.017(2)
C27 0.059(3) 0.083(3) 0.057(3) -0.001(3) -0.006(2) 0.017(3)
C28 0.084(4) 0.090(4) 0.062(3) -0.016(3) -0.019(3) 0.030(3)
C29 0.079(4) 0.088(4) 0.075(4) -0.014(3) -0.022(3) 0.039(3)

loop_
_atom_type_symbol
_atom_type_description
_atom_type_scat_dispersion_real
_atom_type_scat_dispersion_imag
_atom_type_scat_source
C C 0.0033 0.0016 'International Tables Vol C Tables 4.2.6.8 and 6.1.1.4'
H H 0.0000 0.0000 'International Tables Vol C Tables 4.2.6.8 and 6.1.1.4'
N N 0.0061 0.0033 'International Tables Vol C Tables 4.2.6.8 and 6.1.1.4'
O O 0.0106 0.0060 'International Tables Vol C Tables 4.2.6.8 and 6.1.1.4'
Zn Zn 0.2839 1.4301 'International Tables Vol C Tables 4.2.6.8 and 6.1.1.4'

loop_
_geom_angle_atom_site_label_1
_geom_angle_atom_site_label_2
_geom_angle_atom_site_label_3
_geom_angle
_geom_angle_site_symmetry_1
_geom_angle_site_symmetry_3
_geom_angle_publ_flag
O1 Zn1 O4 107.93(17) . 4_477 ?
O1 Zn1 N1 94.72(15) . 7_576 ?
O4 Zn1 N1 135.18(19) 4_477 7_576 ?
O1 Zn1 N2 120.25(16) . . ?
O4 Zn1 N2 102.03(17) 4_477 . ?
N1 Zn1 N2 98.73(14) 7_576 . ?
C1 O1 Zn1 108.8(3) . . ?
C16 O4 Zn1 105.6(4) . 4_577 ?
C27 N1 C28 116.6(4) . . ?
C27 N1 Zn1 123.5(3) . 7_575 ?
C28 N1 Zn1 119.8(3) . 7_575 ?
C21 N2 C17 115.9(4) . . ?
C21 N2 Zn1 116.6(3) . . ?
C17 N2 Zn1 126.0(3) . . ?
O2 C1 O1 121.3(5) . . ?
O2 C1 C2 121.0(5) . . ?
O1 C1 C2 117.6(5) . . ?
C3 C2 C15 119.1(4) . . ?
C3 C2 C1 118.1(5) . . ?
C15 C2 C1 122.8(4) . . ?
C2 C3 C4 122.0(5) . . ?
C2 C3 H3 119.0 . . ?
C4 C3 H3 119.0 . . ?
C5 C4 C3 120.0(5) . . ?
C5 C4 H4 120.0 . . ?
C3 C4 H4 120.0 . . ?
C4 C5 C6 121.3(5) . . ?
C4 C5 H5 119.3 . . ?
C6 C5 H5 119.3 . . ?
C7 C6 C5 120.7(4) . . ?
C7 C6 C15 120.2(4) . . ?
C5 C6 C15 119.1(5) . . ?
C8 C7 C6 123.1(4) . . ?
C8 C7 H7 118.5 . . ?
C6 C7 H7 118.5 . . ?
C7 C8 C13 116.8(4) . . ?
C7 C8 C9 125.6(4) . . ?
C13 C8 C9 117.5(4) . . ?
C10 C9 C8 120.1(5) . . ?
C10 C9 C16 116.1(5) . . ?
C8 C9 C16 123.8(5) . . ?
C9 C10 C11 121.9(5) . . ?
C9 C10 H10 119.1 . . ?
C11 C10 H10 119.1 . . ?
C12 C11 C10 119.8(5) . . ?
C12 C11 H11 120.1 . . ?
C10 C11 H11 120.1 . . ?
C11 C12 C13 121.4(5) . . ?
C11 C12 H12 119.3 . . ?
C13 C12 H12 119.3 . . ?
C14 C13 C12 120.5(4) . . ?
C14 C13 C8 120.2(5) . . ?
C12 C13 C8 119.3(5) . . ?
C13 C14 C15 123.2(4) . . ?
C13 C14 H14 118.4 . . ?
C15 C14 H14 118.4 . . ?
C14 C15 C6 116.5(4) . . ?
C14 C15 C2 125.1(4) . . ?
C6 C15 C2 118.4(4) . . ?
O3 C16 O4 120.0(6) . . ?
O3 C16 C9 121.1(7) . . ?
O4 C16 C9 118.9(6) . . ?
N2 C17 C18 124.3(4) . . ?
N2 C17 H17 117.8 . . ?
C18 C17 H17 117.8 . . ?
C17 C18 C19 118.7(4) . . ?
C17 C18 H18 120.7 . . ?
C19 C18 H18 120.7 . . ?
C20 C19 C18 117.4(4) . . ?
C20 C19 C22 122.2(4) . . ?
C18 C19 C22 120.4(4) . . ?
C19 C20 C21 120.1(4) . . ?
C19 C20 H20 119.9 . . ?
C21 C20 H20 119.9 . . ?
N2 C21 C20 123.5(4) . . ?
N2 C21 H21 118.3 . . ?
C20 C21 H21 118.3 . . ?
C23 C22 C19 115.3(4) . . ?
C23 C22 H22A 108.5 . . ?
C19 C22 H22A 108.5 . . ?
C23 C22 H22B 108.5 . . ?
C19 C22 H22B 108.5 . . ?
H22A C22 H22B 107.5 . . ?
C22 C23 C24 112.0(4) . . ?
C22 C23 H23A 109.2 . . ?
C24 C23 H23A 109.2 . . ?
C22 C23 H23B 109.2 . . ?
C24 C23 H23B 109.2 . . ?
H23A C23 H23B 107.9 . . ?
C23 C24 C25 115.6(4) . . ?
C23 C24 H24A 108.4 . . ?
C25 C24 H24A 108.4 . . ?
C23 C24 H24B 108.4 . . ?
C25 C24 H24B 108.4 . . ?
H24A C24 H24B 107.4 . . ?
C26 C25 C29 116.9(4) . . ?
C26 C25 C24 123.7(4) . . ?
C29 C25 C24 119.4(4) . . ?
C25 C26 C27 119.3(4) . . ?
C25 C26 H26 120.4 . . ?
C27 C26 H26 120.4 . . ?
N1 C27 C26 123.8(4) . . ?
N1 C27 H27 118.1 . . ?
C26 C27 H27 118.1 . . ?
N1 C28 C29 123.0(5) . . ?
N1 C28 H28 118.5 . . ?
C29 C28 H28 118.5 . . ?
C28 C29 C25 120.4(5) . . ?
C28 C29 H29 119.8 . . ?
C25 C29 H29 119.8 . . ?

loop_
_geom_bond_atom_site_label_1
_geom_bond_atom_site_label_2
_geom_bond_distance
_geom_bond_site_symmetry_2
_geom_bond_publ_flag
Zn1 O1 1.991(4) . ?
Zn1 O4 2.000(4) 4_477 ?
Zn1 N1 2.052(4) 7_576 ?
Zn1 N2 2.071(3) . ?
O1 C1 1.237(5) . ?
O2 C1 1.234(6) . ?
O3 C16 1.197(7) . ?
O4 C16 1.231(7) . ?
O4 Zn1 2.000(3) 4_577 ?
N1 C27 1.302(6) . ?
N1 C28 1.335(6) . ?
N1 Zn1 2.052(4) 7_575 ?
N2 C21 1.326(6) . ?
N2 C17 1.332(6) . ?
C1 C2 1.510(6) . ?
C2 C3 1.354(7) . ?
C2 C15 1.446(6) . ?
C3 C4 1.422(7) . ?
C3 H3 0.9300 . ?
C4 C5 1.337(7) . ?
C4 H4 0.9300 . ?
C5 C6 1.419(7) . ?
C5 H5 0.9300 . ?
C6 C7 1.393(6) . ?
C6 C15 1.430(6) . ?
C7 C8 1.389(6) . ?
C7 H7 0.9300 . ?
C8 C13 1.429(6) . ?
C8 C9 1.445(6) . ?
C9 C10 1.363(7) . ?
C9 C16 1.508(7) . ?
C10 C11 1.403(7) . ?
C10 H10 0.9300 . ?
C11 C12 1.350(7) . ?
C11 H11 0.9300 . ?
C12 C13 1.423(7) . ?
C12 H12 0.9300 . ?
C13 C14 1.388(6) . ?
C14 C15 1.395(6) . ?
C14 H14 0.9300 . ?
C17 C18 1.372(6) . ?
C17 H17 0.9300 . ?
C18 C19 1.380(6) . ?
C18 H18 0.9300 . ?
C19 C20 1.363(6) . ?
C19 C22 1.513(6) . ?
C20 C21 1.370(6) . ?
C20 H20 0.9300 . ?
C21 H21 0.9300 . ?
C22 C23 1.509(6) . ?
C22 H22A 0.9700 . ?
C22 H22B 0.9700 . ?
C23 C24 1.517(6) . ?
C23 H23A 0.9700 . ?
C23 H23B 0.9700 . ?
C24 C25 1.522(6) . ?
C24 H24A 0.9700 . ?
C24 H24B 0.9700 . ?
C25 C26 1.363(6) . ?
C25 C29 1.366(6) . ?
C26 C27 1.379(6) . ?
C26 H26 0.9300 . ?
C27 H27 0.9300 . ?
C28 C29 1.353(6) . ?
C28 H28 0.9300 . ?
C29 H29 0.9300 . ?

loop_
_geom_torsion_atom_site_label_1
_geom_torsion_atom_site_label_2
_geom_torsion_atom_site_label_3
_geom_torsion_atom_site_label_4
_geom_torsion
_geom_torsion_site_symmetry_1
_geom_torsion_site_symmetry_2
_geom_torsion_site_symmetry_3
_geom_torsion_site_symmetry_4
_geom_torsion_publ_flag
O4 Zn1 O1 C1 -68.7(4) 4_477 . . . ?
N1 Zn1 O1 C1 150.5(4) 7_576 . . . ?
N2 Zn1 O1 C1 47.5(4) . . . . ?
O1 Zn1 N2 C21 -82.6(3) . . . . ?
O4 Zn1 N2 C21 36.7(3) 4_477 . . . ?
N1 Zn1 N2 C21 176.7(3) 7_576 . . . ?
O1 Zn1 N2 C17 83.1(4) . . . . ?
O4 Zn1 N2 C17 -157.7(4) 4_477 . . . ?
N1 Zn1 N2 C17 -17.7(4) 7_576 . . . ?
Zn1 O1 C1 O2 4.9(6) . . . . ?
Zn1 O1 C1 C2 -176.3(3) . . . . ?
O2 C1 C2 C3 171.3(5) . . . . ?
O1 C1 C2 C3 -7.6(7) . . . . ?
O2 C1 C2 C15 -10.5(7) . . . . ?
O1 C1 C2 C15 170.6(4) . . . . ?
C15 C2 C3 C4 -0.2(7) . . . . ?
C1 C2 C3 C4 178.1(4) . . . . ?
C2 C3 C4 C5 -0.4(8) . . . . ?
C3 C4 C5 C6 0.3(8) . . . . ?
C4 C5 C6 C7 -179.4(4) . . . . ?
C4 C5 C6 C15 0.4(7) . . . . ?
C5 C6 C7 C8 -179.6(4) . . . . ?
C15 C6 C7 C8 0.6(6) . . . . ?
C6 C7 C8 C13 0.9(6) . . . . ?
C6 C7 C8 C9 177.9(4) . . . . ?
C7 C8 C9 C10 -175.4(4) . . . . ?
C13 C8 C9 C10 1.6(7) . . . . ?
C7 C8 C9 C16 6.7(7) . . . . ?
C13 C8 C9 C16 -176.3(4) . . . . ?
C8 C9 C10 C11 -2.0(8) . . . . ?
C16 C9 C10 C11 176.0(5) . . . . ?
C9 C10 C11 C12 0.8(8) . . . . ?
C10 C11 C12 C13 0.8(8) . . . . ?
C11 C12 C13 C14 177.3(5) . . . . ?
C11 C12 C13 C8 -1.1(7) . . . . ?
C7 C8 C13 C14 -1.3(6) . . . . ?
C9 C8 C13 C14 -178.5(4) . . . . ?
C7 C8 C13 C12 177.2(4) . . . . ?
C9 C8 C13 C12 -0.1(6) . . . . ?
C12 C13 C14 C15 -178.3(4) . . . . ?
C8 C13 C14 C15 0.1(6) . . . . ?
C13 C14 C15 C6 1.4(6) . . . . ?
C13 C14 C15 C2 -179.2(4) . . . . ?
C7 C6 C15 C14 -1.7(6) . . . . ?
C5 C6 C15 C14 178.5(4) . . . . ?
C7 C6 C15 C2 178.9(4) . . . . ?
C5 C6 C15 C2 -1.0(6) . . . . ?
C3 C2 C15 C14 -178.5(4) . . . . ?
C1 C2 C15 C14 3.2(6) . . . . ?
C3 C2 C15 C6 0.9(6) . . . . ?
C1 C2 C15 C6 -177.4(4) . . . . ?
Zn1 O4 C16 O3 -12.5(8) 4_577 . . . ?
Zn1 O4 C16 C9 166.9(4) 4_577 . . . ?
C10 C9 C16 O3 27.4(8) . . . . ?
C8 C9 C16 O3 -154.7(6) . . . . ?
C10 C9 C16 O4 -152.0(5) . . . . ?
C8 C9 C16 O4 25.9(8) . . . . ?
C21 N2 C17 C18 1.1(7) . . . . ?
Zn1 N2 C17 C18 -164.7(4) . . . . ?
N2 C17 C18 C19 1.2(8) . . . . ?
C17 C18 C19 C20 -3.4(7) . . . . ?
C17 C18 C19 C22 174.8(4) . . . . ?
C18 C19 C20 C21 3.6(7) . . . . ?
C22 C19 C20 C21 -174.6(4) . . . . ?
C17 N2 C21 C20 -0.9(7) . . . . ?
Zn1 N2 C21 C20 166.2(4) . . . . ?
C19 C20 C21 N2 -1.4(7) . . . . ?
C20 C19 C22 C23 -10.7(6) . . . . ?
C18 C19 C22 C23 171.2(4) . . . . ?
C19 C22 C23 C24 175.9(4) . . . . ?
C22 C23 C24 C25 -179.1(4) . . . . ?
C23 C24 C25 C26 -7.6(7) . . . . ?
C23 C24 C25 C29 171.8(5) . . . . ?
C29 C25 C26 C27 1.7(7) . . . . ?
C24 C25 C26 C27 -178.9(4) . . . . ?
C28 N1 C27 C26 0.7(8) . . . . ?
Zn1 N1 C27 C26 -176.8(4) 7_575 . . . ?
C25 C26 C27 N1 -1.8(8) . . . . ?
C27 N1 C28 C29 0.5(8) . . . . ?
Zn1 N1 C28 C29 178.0(5) 7_575 . . . ?
N1 C28 C29 C25 -0.5(9) . . . . ?
C26 C25 C29 C28 -0.7(8) . . . . ?
C24 C25 C29 C28 180.0(5) . . . . ?
